data_2217650
loop_
_publ_author_name
'Li Quan'
'Handong Yin'
'Daqi Wang'

_publ_section_title
;
 \m-Oxido-bis[(chloroacetato-\k<i>O</i>)triphenylantimony(V)]
;
_journal_coeditor_code SG2199
_journal_issue 2
_journal_name_full 'Acta Crystallographica Section E'
_journal_page_first m349
_journal_page_last m349
_journal_paper_doi 10.1107/S1600536808000676
_journal_volume 64
_journal_year 2008
_chemical_formula_iupac '[Sb2 (C6 H5)6 (C2 H2 Cl1 O2)2 O]'
_chemical_formula_moiety 'C40 H34 Cl2 O5 Sb2'
_chemical_formula_sum 'C40 H34 Cl2 O5 Sb2'
_chemical_formula_weight 909.07
_chemical_name_systematic
;
\m-Oxido-bis[(chloroacetato-\kO)triphenylantimony(V)]
;
_space_group_IT_number 14
_symmetry_cell_setting monoclinic
_symmetry_space_group_name_Hall '-P 2ybc'
_symmetry_space_group_name_H-M 'P 1 21/c 1'
_atom_sites_solution_hydrogens geom
_atom_sites_solution_primary direct
_atom_sites_solution_secondary difmap
_audit_creation_method SHELXL-97
_cell_angle_alpha 90.00
_cell_angle_beta 95.383(2)
_cell_angle_gamma 90.00
_cell_formula_units_Z 2
_cell_length_a 10.4950(12)
_cell_length_b 19.416(2)
_cell_length_c 9.2584(10)
_cell_measurement_reflns_used 3131
_cell_measurement_temperature 298(2)
_cell_measurement_theta_max 24.673
_cell_measurement_theta_min 2.121
_cell_volume 1878.3(4)
_computing_cell_refinement 'SAINT (Siemens, 1996)'
_computing_data_collection 'SMART (Siemens, 1996)'
_computing_data_reduction 'SAINT (Siemens, 1996)'
_computing_molecular_graphics 'SHELXTL (Sheldrick, 1997)'
_computing_publication_material 'SHELXTL (Sheldrick, 1997)'
_computing_structure_refinement 'SHELXL97 (Sheldrick, 2008)'
_computing_structure_solution 'SHELXS97 (Sheldrick, 2008)'
_diffrn_ambient_temperature 298(2)
_diffrn_measured_fraction_theta_full 0.998
_diffrn_measured_fraction_theta_max 0.998
_diffrn_measurement_device_type 'Bruker SMART'
_diffrn_measurement_method '\f and \w scans'
_diffrn_radiation_monochromator graphite
_diffrn_radiation_source 'fine-focus sealed tube'
_diffrn_radiation_type MoK\a
_diffrn_radiation_wavelength 0.71073
_diffrn_reflns_av_R_equivalents 0.0345
_diffrn_reflns_av_sigmaI/netI 0.0441
_diffrn_reflns_limit_h_max 12
_diffrn_reflns_limit_h_min -7
_diffrn_reflns_limit_k_max 21
_diffrn_reflns_limit_k_min -23
_diffrn_reflns_limit_l_max 11
_diffrn_reflns_limit_l_min -10
_diffrn_reflns_number 8838
_diffrn_reflns_theta_full 25.01
_diffrn_reflns_theta_max 25.01
_diffrn_reflns_theta_min 1.95
_exptl_absorpt_coefficient_mu 1.623
_exptl_absorpt_correction_T_max 0.8417
_exptl_absorpt_correction_T_min 0.5559
_exptl_absorpt_correction_type multi-scan
_exptl_absorpt_process_details '(SADABS; Sheldrick, 1996)'
_exptl_crystal_colour colourless
_exptl_crystal_density_diffrn 1.607
_exptl_crystal_density_method 'not measured'
_exptl_crystal_description block
_exptl_crystal_F_000 900
_exptl_crystal_size_max 0.41
_exptl_crystal_size_mid 0.18
_exptl_crystal_size_min 0.11
_refine_diff_density_max 1.136
_refine_diff_density_min -1.073
_refine_ls_extinction_method none
_refine_ls_goodness_of_fit_ref 1.001
_refine_ls_hydrogen_treatment constr
_refine_ls_matrix_type full
_refine_ls_number_parameters 223
_refine_ls_number_reflns 3305
_refine_ls_number_restraints 6
_refine_ls_restrained_S_all 1.010
_refine_ls_R_factor_all 0.0607
_refine_ls_R_factor_gt 0.0398
_refine_ls_shift/su_max 0.000
_refine_ls_shift/su_mean 0.000
_refine_ls_structure_factor_coef Fsqd
_refine_ls_weighting_details 'calc w=1/[\s^2^(Fo^2^)+(0.0489P)^2^+4.2337P] where P=(Fo^2^+2Fc^2^)/3'
_refine_ls_weighting_scheme calc
_refine_ls_wR_factor_gt 0.0931
_refine_ls_wR_factor_ref 0.1093
_reflns_number_gt 2465
_reflns_number_total 3305
_reflns_threshold_expression >2sigma(I)
_cod_data_source_file sg2199.cif
_cod_data_source_block I
_cod_original_sg_symbol_H-M 'P 21/c'
_cod_database_code 2217650
_cod_database_fobs_code 2217650

loop_
_symmetry_equiv_pos_as_xyz
'x, y, z'
'-x, y+1/2, -z+1/2'
'-x, -y, -z'
'x, -y-1/2, z-1/2'

loop_
_atom_site_type_symbol
_atom_site_label
_atom_site_fract_x
_atom_site_fract_y
_atom_site_fract_z
_atom_site_U_iso_or_equiv
_atom_site_adp_type
_atom_site_calc_flag
_atom_site_refinement_flags
_atom_site_occupancy
Sb Sb1 0.14913(3) 0.054058(18) 0.45933(4) 0.04187(15) Uani d . 1
Cl Cl1 0.5107(3) 0.17116(18) 0.2357(4) 0.1409(11) Uani d . 1
O O1 0.3199(4) 0.1102(2) 0.4046(5) 0.0581(11) Uani d . 1
O O2 0.2708(6) 0.2089(3) 0.5109(6) 0.0856(16) Uani d . 1
O O3 0.0000 0.0000 0.5000 0.0530(15) Uani d S 1
C C1 0.3341(7) 0.1745(4) 0.4368(8) 0.0679(19) Uani d . 1
C C2 0.4414(10) 0.2112(5) 0.3674(12) 0.127(4) Uani d U 1
H H2A 0.5079 0.2221 0.4440 0.152 Uiso calc R 1
H H2B 0.4076 0.2546 0.3286 0.152 Uiso calc R 1
C C3 0.2216(5) 0.0580(3) 0.6778(6) 0.0455(13) Uani d . 1
C C4 0.2782(7) -0.0004(4) 0.7389(8) 0.0693(19) Uani d . 1
H H4 0.2832 -0.0400 0.6834 0.083 Uiso calc R 1
C C5 0.3272(8) -0.0002(4) 0.8811(9) 0.082(2) Uani d . 1
H H5 0.3673 -0.0394 0.9211 0.099 Uiso calc R 1
C C6 0.3175(8) 0.0574(5) 0.9647(8) 0.081(2) Uani d . 1
H H6 0.3492 0.0569 1.0619 0.098 Uiso calc R 1
C C7 0.2617(8) 0.1152(4) 0.9058(8) 0.076(2) Uani d . 1
H H7 0.2561 0.1544 0.9625 0.092 Uiso calc R 1
C C8 0.2134(7) 0.1160(3) 0.7628(7) 0.0642(18) Uani d . 1
H H8 0.1751 0.1558 0.7230 0.077 Uiso calc R 1
C C9 0.2230(6) -0.0235(3) 0.3337(6) 0.0448(14) Uani d . 1
C C10 0.3500(7) -0.0424(4) 0.3467(8) 0.0679(19) Uani d . 1
H H10 0.4074 -0.0195 0.4127 0.082 Uiso calc R 1
C C11 0.3925(9) -0.0937(4) 0.2649(11) 0.093(3) Uani d . 1
H H11 0.4781 -0.1067 0.2769 0.112 Uiso calc R 1
C C12 0.3100(10) -0.1264(4) 0.1649(10) 0.088(3) Uani d . 1
H H12 0.3399 -0.1609 0.1071 0.106 Uiso calc R 1
C C13 0.1843(9) -0.1089(4) 0.1497(9) 0.088(3) Uani d . 1
H H13 0.1280 -0.1316 0.0821 0.105 Uiso calc R 1
C C14 0.1402(7) -0.0574(3) 0.2346(7) 0.0609(17) Uani d . 1
H H14 0.0539 -0.0456 0.2247 0.073 Uiso calc R 1
C C15 0.0381(5) 0.1302(3) 0.3458(6) 0.0446(13) Uani d . 1
C C16 -0.0780(6) 0.1476(3) 0.3891(7) 0.0554(16) Uani d . 1
H H16 -0.1081 0.1257 0.4686 0.066 Uiso calc R 1
C C17 -0.1512(7) 0.1976(3) 0.3149(9) 0.070(2) Uani d . 1
H H17 -0.2291 0.2106 0.3467 0.084 Uiso calc R 1
C C18 -0.1096(8) 0.2278(4) 0.1957(9) 0.074(2) Uani d . 1
H H18 -0.1608 0.2602 0.1441 0.088 Uiso calc R 1
C C19 0.0063(8) 0.2112(4) 0.1511(8) 0.074(2) Uani d . 1
H H19 0.0357 0.2328 0.0710 0.088 Uiso calc R 1
C C20 0.0798(7) 0.1616(3) 0.2265(7) 0.0619(17) Uani d . 1
H H20 0.1586 0.1494 0.1959 0.074 Uiso calc R 1

loop_
_atom_site_aniso_label
_atom_site_aniso_U_11
_atom_site_aniso_U_22
_atom_site_aniso_U_33
_atom_site_aniso_U_12
_atom_site_aniso_U_13
_atom_site_aniso_U_23
Sb1 0.0420(2) 0.0387(2) 0.0444(2) -0.00671(18) 0.00144(15) -0.00121(18)
Cl1 0.1011(19) 0.184(3) 0.144(3) -0.051(2) 0.0457(18) -0.015(2)
O1 0.059(3) 0.048(2) 0.068(3) -0.019(2) 0.011(2) -0.002(2)
O2 0.099(4) 0.067(3) 0.094(4) -0.022(3) 0.029(3) -0.015(3)
O3 0.041(3) 0.052(3) 0.066(4) -0.016(3) 0.006(3) 0.003(3)
C1 0.062(4) 0.068(5) 0.075(5) -0.025(4) 0.014(4) -0.007(4)
C2 0.125(7) 0.114(6) 0.152(8) -0.045(6) 0.065(6) -0.035(6)
C3 0.047(3) 0.046(3) 0.043(3) -0.013(3) 0.003(3) -0.001(3)
C4 0.085(5) 0.051(4) 0.069(5) -0.003(4) -0.011(4) 0.003(3)
C5 0.095(6) 0.078(5) 0.070(5) 0.004(5) -0.018(4) 0.023(4)
C6 0.089(6) 0.104(7) 0.049(5) -0.023(5) -0.008(4) 0.007(5)
C7 0.098(6) 0.082(5) 0.049(5) -0.007(5) 0.008(4) -0.015(4)
C8 0.079(5) 0.056(4) 0.058(5) 0.005(4) 0.010(4) -0.003(3)
C9 0.051(4) 0.041(3) 0.044(3) -0.009(3) 0.011(3) -0.003(3)
C10 0.056(4) 0.070(5) 0.076(5) 0.000(4) 0.001(4) -0.010(4)
C11 0.082(6) 0.075(6) 0.128(8) 0.024(5) 0.032(6) -0.006(5)
C12 0.115(7) 0.055(4) 0.102(7) 0.003(5) 0.047(6) -0.018(4)
C13 0.102(7) 0.073(5) 0.090(6) -0.029(5) 0.020(5) -0.037(5)
C14 0.059(4) 0.060(4) 0.064(4) -0.010(3) 0.008(3) -0.010(3)
C15 0.049(3) 0.039(3) 0.046(4) -0.003(3) -0.002(3) -0.002(3)
C16 0.061(4) 0.043(3) 0.061(4) -0.006(3) 0.000(3) 0.003(3)
C17 0.065(5) 0.059(4) 0.083(6) 0.013(4) -0.007(4) -0.003(4)
C18 0.089(6) 0.055(4) 0.072(5) 0.011(4) -0.021(4) 0.007(4)
C19 0.095(6) 0.069(5) 0.055(5) -0.002(4) -0.002(4) 0.014(4)
C20 0.080(5) 0.063(4) 0.044(4) 0.000(4) 0.008(3) 0.010(3)

loop_
_atom_type_symbol
_atom_type_description
_atom_type_scat_dispersion_real
_atom_type_scat_dispersion_imag
_atom_type_scat_source
C C 0.0033 0.0016 'International Tables Vol C Tables 4.2.6.8 and 6.1.1.4'
H H 0.0000 0.0000 'International Tables Vol C Tables 4.2.6.8 and 6.1.1.4'
Cl Cl 0.1484 0.1585 'International Tables Vol C Tables 4.2.6.8 and 6.1.1.4'
O O 0.0106 0.0060 'International Tables Vol C Tables 4.2.6.8 and 6.1.1.4'
Sb Sb -0.5866 1.5461 'International Tables Vol C Tables 4.2.6.8 and 6.1.1.4'

loop_
_geom_angle_atom_site_label_1
_geom_angle_atom_site_label_2
_geom_angle_atom_site_label_3
_geom_angle_site_symmetry_3
_geom_angle
_geom_angle_publ_flag
O3 Sb1 C3 . 93.36(15) ?
O3 Sb1 C9 . 93.77(15) ?
C3 Sb1 C9 . 116.3(2) ?
O3 Sb1 C15 . 93.31(15) ?
C3 Sb1 C15 . 126.3(2) ?
C9 Sb1 C15 . 116.4(2) ?
O3 Sb1 O1 . 176.64(11) y
C3 Sb1 O1 . 88.53(19) ?
C9 Sb1 O1 . 82.89(19) ?
C15 Sb1 O1 . 87.80(19) ?
C1 O1 Sb1 . 120.4(4) ?
Sb1 O3 Sb1 3_556 180.00(2) y
O2 C1 O1 . 127.7(6) ?
O2 C1 C2 . 116.8(7) ?
O1 C1 C2 . 115.4(7) ?
C1 C2 Cl1 . 118.7(7) ?
C1 C2 H2A . 107.6 ?
Cl1 C2 H2A . 107.6 ?
C1 C2 H2B . 107.6 ?
Cl1 C2 H2B . 107.6 ?
H2A C2 H2B . 107.1 ?
C4 C3 C8 . 119.0(6) ?
C4 C3 Sb1 . 118.1(5) ?
C8 C3 Sb1 . 122.9(5) ?
C5 C4 C3 . 120.2(7) ?
C5 C4 H4 . 119.9 ?
C3 C4 H4 . 119.9 ?
C4 C5 C6 . 120.3(7) ?
C4 C5 H5 . 119.8 ?
C6 C5 H5 . 119.8 ?
C7 C6 C5 . 120.1(7) ?
C7 C6 H6 . 120.0 ?
C5 C6 H6 . 120.0 ?
C6 C7 C8 . 120.2(7) ?
C6 C7 H7 . 119.9 ?
C8 C7 H7 . 119.9 ?
C7 C8 C3 . 120.2(7) ?
C7 C8 H8 . 119.9 ?
C3 C8 H8 . 119.9 ?
C14 C9 C10 . 118.6(6) ?
C14 C9 Sb1 . 118.2(5) ?
C10 C9 Sb1 . 123.3(5) ?
C11 C10 C9 . 121.0(7) ?
C11 C10 H10 . 119.5 ?
C9 C10 H10 . 119.5 ?
C10 C11 C12 . 120.1(8) ?
C10 C11 H11 . 120.0 ?
C12 C11 H11 . 120.0 ?
C13 C12 C11 . 120.2(7) ?
C13 C12 H12 . 119.9 ?
C11 C12 H12 . 119.9 ?
C12 C13 C14 . 119.8(8) ?
C12 C13 H13 . 120.1 ?
C14 C13 H13 . 120.1 ?
C9 C14 C13 . 120.3(7) ?
C9 C14 H14 . 119.9 ?
C13 C14 H14 . 119.9 ?
C16 C15 C20 . 119.3(6) ?
C16 C15 Sb1 . 119.8(4) ?
C20 C15 Sb1 . 120.9(5) ?
C15 C16 C17 . 120.0(6) ?
C15 C16 H16 . 120.0 ?
C17 C16 H16 . 120.0 ?
C18 C17 C16 . 120.1(7) ?
C18 C17 H17 . 119.9 ?
C16 C17 H17 . 119.9 ?
C17 C18 C19 . 120.6(7) ?
C17 C18 H18 . 119.7 ?
C19 C18 H18 . 119.7 ?
C18 C19 C20 . 119.0(7) ?
C18 C19 H19 . 120.5 ?
C20 C19 H19 . 120.5 ?
C15 C20 C19 . 120.9(7) ?
C15 C20 H20 . 119.6 ?
C19 C20 H20 . 119.6 ?

loop_
_geom_bond_atom_site_label_1
_geom_bond_atom_site_label_2
_geom_bond_site_symmetry_2
_geom_bond_distance
_geom_bond_publ_flag
Sb1 O3 . 1.9503(4) y
Sb1 C3 . 2.095(6) ?
Sb1 C9 . 2.095(6) ?
Sb1 C15 . 2.101(6) ?
Sb1 O1 . 2.197(4) y
Cl1 C2 . 1.670(9) ?
O1 C1 . 1.289(8) ?
O2 C1 . 1.201(8) ?
O3 Sb1 3_556 1.9503(4) y
C1 C2 . 1.525(10) ?
C2 H2A . 0.9700 ?
C2 H2B . 0.9700 ?
C3 C4 . 1.377(8) ?
C3 C8 . 1.382(8) ?
C4 C5 . 1.367(10) ?
C4 H4 . 0.9300 ?
C5 C6 . 1.370(11) ?
C5 H5 . 0.9300 ?
C6 C7 . 1.357(10) ?
C6 H6 . 0.9300 ?
C7 C8 . 1.372(10) ?
C7 H7 . 0.9300 ?
C8 H8 . 0.9300 ?
C9 C14 . 1.371(9) ?
C9 C10 . 1.377(9) ?
C10 C11 . 1.353(10) ?
C10 H10 . 0.9300 ?
C11 C12 . 1.364(12) ?
C11 H11 . 0.9300 ?
C12 C13 . 1.357(11) ?
C12 H12 . 0.9300 ?
C13 C14 . 1.379(9) ?
C13 H13 . 0.9300 ?
C14 H14 . 0.9300 ?
C15 C16 . 1.361(8) ?
C15 C20 . 1.368(8) ?
C16 C17 . 1.381(9) ?
C16 H16 . 0.9300 ?
C17 C18 . 1.358(10) ?
C17 H17 . 0.9300 ?
C18 C19 . 1.360(10) ?
C18 H18 . 0.9300 ?
C19 C20 . 1.382(9) ?
C19 H19 . 0.9300 ?
C20 H20 . 0.9300 ?

loop_
_geom_hbond_atom_site_label_D
_geom_hbond_atom_site_label_H
_geom_hbond_atom_site_label_A
_geom_hbond_site_symmetry_A
_geom_hbond_distance_DH
_geom_hbond_distance_HA
_geom_hbond_distance_DA
_geom_hbond_angle_DHA
C17 H17 Cl1 1_455 0.93 2.93 3.592(8) 129.5
